data_8107312
loop_
_publ_author_name
'Huipeng, Zhao'
'Pengbao, Lian'
'Cai, Cao'
'LiZhen, Chen'
'Jianlong, Wang'

_publ_section_title
;
 The crystal structure of 5-azido-1-methyl-4-nitroimidazole, C4H4O2N6
;
_journal_issue 6
_journal_name_full 'Zeitschrift f\"ur Kristallographie - New Crystal Structures'
_journal_page_first 1127
_journal_page_last 1128
_journal_paper_doi 10.1515/ncrs-2022-0385
_journal_volume 237
_journal_year 2022
_chemical_formula_moiety 'C4 H4 N6 O2'
_chemical_formula_sum 'C4 H4 N6 O2'
_chemical_formula_weight 168.13
_space_group_crystal_system monoclinic
_space_group_IT_number 14
_space_group_name_Hall '-P 2ybc'
_space_group_name_H-M_alt 'P 1 21/c 1'
_atom_sites_solution_hydrogens geom
_atom_sites_solution_primary dual
_cell_angle_alpha 90
_cell_angle_beta 105.216(12)
_cell_angle_gamma 90
_cell_formula_units_Z 4
_cell_length_a 11.633(3)
_cell_length_b 8.899(3)
_cell_length_c 6.7638(18)
_cell_measurement_reflns_used 1273
_cell_measurement_temperature 170
_cell_measurement_theta_max 25.84
_cell_measurement_theta_min 2.92
_cell_volume 675.7(3)
_computing_molecular_graphics 'Olex2 (Dolomanov et al., 2009)'
_computing_publication_material 'Olex2 (Dolomanov et al., 2009)'
_computing_structure_refinement 'ShelXL (Sheldrick, 2015)'
_computing_structure_solution 'ShelXT (Sheldrick, 2015)'
_diffrn_ambient_temperature 170.0
_diffrn_measured_fraction_theta_full 0.989
_diffrn_measured_fraction_theta_max 0.982
_diffrn_measurement_device_type 'D8 VENTURE'
_diffrn_measurement_method '\f and \w scans'
_diffrn_radiation_type MoK\a
_diffrn_radiation_wavelength 0.71073
_diffrn_reflns_av_R_equivalents 0.0549
_diffrn_reflns_av_unetI/netI 0.0569
_diffrn_reflns_Laue_measured_fraction_full 0.989
_diffrn_reflns_Laue_measured_fraction_max 0.982
_diffrn_reflns_limit_h_max 14
_diffrn_reflns_limit_h_min -14
_diffrn_reflns_limit_k_max 11
_diffrn_reflns_limit_k_min -9
_diffrn_reflns_limit_l_max 8
_diffrn_reflns_limit_l_min -8
_diffrn_reflns_number 4814
_diffrn_reflns_point_group_measured_fraction_full 0.989
_diffrn_reflns_point_group_measured_fraction_max 0.982
_diffrn_reflns_theta_full 25.242
_diffrn_reflns_theta_max 26.331
_diffrn_reflns_theta_min 2.921
_diffrn_standards_number 0
_exptl_absorpt_coefficient_mu 0.137
_exptl_absorpt_correction_T_max 0.9281
_exptl_absorpt_correction_T_min 0.7987
_exptl_absorpt_correction_type multi-scan
_exptl_absorpt_process_details
'SADABS-2016/2 (Bruker,2016/2) was used for absorption correction. wR2(int) was 0.0823 before and 0.0492 after correction. The Ratio of minimum to maximum transmission is 0.8606. The \l/2 correction factor is Not present.'
_exptl_crystal_colour colourless
_exptl_crystal_colour_primary colourless
_exptl_crystal_density_diffrn 1.653
_exptl_crystal_description plate
_exptl_crystal_F_000 344
_exptl_crystal_size_max 0.11
_exptl_crystal_size_mid 0.08
_exptl_crystal_size_min 0.02
_refine_diff_density_max 0.249
_refine_diff_density_min -0.255
_refine_diff_density_rms 0.066
_refine_ls_extinction_coef .
_refine_ls_extinction_method none
_refine_ls_goodness_of_fit_ref 1.075
_refine_ls_hydrogen_treatment constr
_refine_ls_matrix_type full
_refine_ls_number_parameters 110
_refine_ls_number_reflns 1354
_refine_ls_number_restraints 0
_refine_ls_restrained_S_all 1.075
_refine_ls_R_factor_all 0.1010
_refine_ls_R_factor_gt 0.0607
_refine_ls_shift/su_max 0.001
_refine_ls_shift/su_mean 0.000
_refine_ls_structure_factor_coef Fsqd
_refine_ls_weighting_details 'w=1/[\s^2^(Fo^2^)+(0.0565P)^2^+0.8679P] where P=(Fo^2^+2Fc^2^)/3'
_refine_ls_weighting_scheme calc
_refine_ls_wR_factor_gt 0.1388
_refine_ls_wR_factor_ref 0.1617
_reflns_Friedel_coverage 0.000
_reflns_Friedel_fraction_full .
_reflns_Friedel_fraction_max .
_reflns_number_gt 914
_reflns_number_total 1354
_reflns_threshold_expression 'I > 2\s(I)'
_cod_data_source_file suppl_j_ncrs-2022-0385_suppl.cif
_cod_data_source_block 3
_cod_original_cell_volume 675.6(4)
_cod_database_code 8107312
_shelx_space_group_comment
;
The symmetry employed for this shelxl refinement is uniquely defined
by the following loop, which should always be used as a source of
symmetry information in preference to the above space-group names.
They are only intended as comments.
;
_shelx_estimated_absorpt_t_max 0.997
_shelx_estimated_absorpt_t_min 0.985
_olex2_refinement_description
;
1. Fixed Uiso
 At 1.2 times of:
  All C(H) groups
 At 1.5 times of:
  All C(H,H,H) groups
2.a Aromatic/amide H refined with riding coordinates:
 C3(H3)
2.b Idealised Me refined as rotating group:
 C4(H4A,H4B,H4C)
;
_olex2_submission_special_instructions 'No special instructions were received'

loop_
_space_group_symop_operation_xyz
'x, y, z'
'-x, y+1/2, -z+1/2'
'-x, -y, -z'
'x, -y-1/2, z-1/2'

loop_
_atom_site_label
_atom_site_type_symbol
_atom_site_fract_x
_atom_site_fract_y
_atom_site_fract_z
_atom_site_U_iso_or_equiv
_atom_site_adp_type
_atom_site_occupancy
_atom_site_site_symmetry_order
_atom_site_calc_flag
_atom_site_refinement_flags_posn
_atom_site_refinement_flags_adp
_atom_site_refinement_flags_occupancy
_atom_site_disorder_assembly
_atom_site_disorder_group
O1 O 0.3606(2) 0.9455(3) 0.2047(4) 0.0388(7) Uani 1 1 d . . . . .
O2 O 0.2018(2) 1.0539(3) 0.2491(4) 0.0434(7) Uani 1 1 d . . . . .
N6 N 0.2597(2) 0.9410(3) 0.2336(4) 0.0315(7) Uani 1 1 d . . . . .
N4 N 0.1775(2) 0.5581(3) 0.2405(4) 0.0300(7) Uani 1 1 d . . . . .
N5 N 0.0929(2) 0.7820(3) 0.2476(4) 0.0326(7) Uani 1 1 d . . . . .
N2 N 0.4627(3) 0.6857(3) 0.3347(5) 0.0349(7) Uani 1 1 d . . . . .
N1 N 0.3759(2) 0.6082(3) 0.2364(5) 0.0339(7) Uani 1 1 d . . . . .
N3 N 0.5485(3) 0.7402(4) 0.4153(6) 0.0485(9) Uani 1 1 d . . . . .
C1 C 0.2093(3) 0.7975(3) 0.2460(5) 0.0281(7) Uani 1 1 d . . . . .
C2 C 0.2643(3) 0.6616(4) 0.2429(5) 0.0279(7) Uani 1 1 d . . . . .
C3 C 0.0771(3) 0.6361(4) 0.2425(5) 0.0319(8) Uani 1 1 d . . . . .
H3 H 0.003321 0.589586 0.240346 0.038 Uiso 1 1 calc R . . . .
C4 C 0.1907(3) 0.3942(4) 0.2392(6) 0.0358(8) Uani 1 1 d . . . . .
H4A H 0.220754 0.364519 0.122484 0.054 Uiso 1 1 calc GR . . . .
H4B H 0.113169 0.346771 0.227407 0.054 Uiso 1 1 calc GR . . . .
H4C H 0.247008 0.361950 0.366867 0.054 Uiso 1 1 calc GR . . . .

loop_
_atom_site_aniso_label
_atom_site_aniso_U_11
_atom_site_aniso_U_22
_atom_site_aniso_U_33
_atom_site_aniso_U_23
_atom_site_aniso_U_13
_atom_site_aniso_U_12
O1 0.0322(13) 0.0307(14) 0.0560(16) 0.0042(12) 0.0162(12) -0.0020(11)
O2 0.0467(15) 0.0233(13) 0.0623(18) -0.0010(12) 0.0183(13) 0.0065(11)
N6 0.0344(16) 0.0236(15) 0.0363(16) 0.0008(12) 0.0088(13) 0.0015(13)
N4 0.0279(14) 0.0238(15) 0.0384(16) 0.0024(12) 0.0087(12) -0.0012(12)
N5 0.0284(15) 0.0346(18) 0.0354(16) 0.0017(13) 0.0093(12) 0.0037(12)
N2 0.0297(16) 0.0238(16) 0.0534(19) 0.0029(14) 0.0146(14) 0.0068(13)
N1 0.0256(14) 0.0252(15) 0.0520(19) -0.0050(13) 0.0120(13) -0.0010(12)
N3 0.0286(17) 0.042(2) 0.072(2) -0.0041(17) 0.0077(16) 0.0007(15)
C1 0.0292(17) 0.0242(18) 0.0310(17) 0.0023(14) 0.0081(14) 0.0009(13)
C2 0.0275(16) 0.0257(17) 0.0311(17) 0.0007(14) 0.0090(14) -0.0007(14)
C3 0.0269(17) 0.031(2) 0.037(2) 0.0036(15) 0.0074(15) -0.0027(15)
C4 0.0368(19) 0.0207(17) 0.049(2) 0.0036(16) 0.0098(17) -0.0002(15)

loop_
_atom_type_symbol
_atom_type_description
_atom_type_scat_dispersion_real
_atom_type_scat_dispersion_imag
_atom_type_scat_source
C C 0.0033 0.0016 'International Tables Vol C Tables 4.2.6.8 and 6.1.1.4'
H H 0.0000 0.0000 'International Tables Vol C Tables 4.2.6.8 and 6.1.1.4'
N N 0.0061 0.0033 'International Tables Vol C Tables 4.2.6.8 and 6.1.1.4'
O O 0.0106 0.0060 'International Tables Vol C Tables 4.2.6.8 and 6.1.1.4'

loop_
_geom_angle_atom_site_label_1
_geom_angle_atom_site_label_2
_geom_angle_atom_site_label_3
_geom_angle
_geom_angle_site_symmetry_1
_geom_angle_site_symmetry_3
O1 N6 C1 117.5(3) . .
O2 N6 O1 123.3(3) . .
O2 N6 C1 119.2(3) . .
C2 N4 C4 126.4(3) . .
C3 N4 C2 106.8(3) . .
C3 N4 C4 126.8(3) . .
C3 N5 C1 103.4(3) . .
N3 N2 N1 170.9(3) . .
N2 N1 C2 114.9(3) . .
N5 C1 N6 121.2(3) . .
N5 C1 C2 112.3(3) . .
C2 C1 N6 126.4(3) . .
N4 C2 N1 117.5(3) . .
N4 C2 C1 104.4(3) . .
C1 C2 N1 138.0(3) . .
N4 C3 H3 123.5 . .
N5 C3 N4 113.0(3) . .
N5 C3 H3 123.5 . .
N4 C4 H4A 109.5 . .
N4 C4 H4B 109.5 . .
N4 C4 H4C 109.5 . .
H4A C4 H4B 109.5 . .
H4A C4 H4C 109.5 . .
H4B C4 H4C 109.5 . .

loop_
_geom_bond_atom_site_label_1
_geom_bond_atom_site_label_2
_geom_bond_distance
_geom_bond_site_symmetry_2
O1 N6 1.240(3) .
O2 N6 1.229(3) .
N6 C1 1.416(4) .
N4 C2 1.364(4) .
N4 C3 1.361(4) .
N4 C4 1.466(4) .
N5 C1 1.364(4) .
N5 C3 1.311(5) .
N2 N1 1.258(4) .
N2 N3 1.115(4) .
N1 C2 1.395(4) .
C1 C2 1.370(4) .
C3 H3 0.9500 .
C4 H4A 0.9800 .
C4 H4B 0.9800 .
C4 H4C 0.9800 .
